data_4064940
loop_
_publ_author_name
'Gwynne, Erin A.'
'Stephan, Douglas W.'

_publ_section_title
;
 Nickel(II) and Palladium(II) Bis-Aminophosphine Pincer Complexes
;
_journal_issue 15
_journal_name_full Organometallics
_journal_page_first 4128
_journal_paper_doi 10.1021/om200439q
_journal_volume 30
_journal_year 2011
_chemical_formula_sum 'C22 H51 Cl7 N2 Ni P2'
_chemical_formula_weight 712.45
_chemical_name_systematic
; 
 ? 
;
_space_group_IT_number 33
_symmetry_cell_setting orthorhombic
_symmetry_space_group_name_Hall 'P 2c -2n'
_symmetry_space_group_name_H-M 'P n a 21'
_atom_sites_solution_hydrogens geom
_atom_sites_solution_primary direct
_atom_sites_solution_secondary difmap
_audit_creation_method SHELXL-97
_cell_angle_alpha 90.00
_cell_angle_beta 90.00
_cell_angle_gamma 90.00
_cell_formula_units_Z 4
_cell_length_a 10.8771(6)
_cell_length_b 20.2402(12)
_cell_length_c 15.8448(11)
_cell_measurement_temperature 150(2)
_cell_volume 3488.3(4)
_computing_structure_refinement 'SHELXL-97 (Sheldrick, 1997)'
_computing_structure_solution 'SHELXS-97 (Sheldrick, 1990)'
_diffrn_ambient_temperature 150(2)
_diffrn_measured_fraction_theta_full 0.997
_diffrn_measured_fraction_theta_max 0.997
_diffrn_radiation_monochromator graphite
_diffrn_radiation_source 'fine-focus sealed tube'
_diffrn_radiation_type MoK\a
_diffrn_radiation_wavelength 0.71073
_diffrn_reflns_av_R_equivalents 0.0452
_diffrn_reflns_av_sigmaI/netI 0.0425
_diffrn_reflns_limit_h_max 15
_diffrn_reflns_limit_h_min -15
_diffrn_reflns_limit_k_max 28
_diffrn_reflns_limit_k_min -27
_diffrn_reflns_limit_l_max 22
_diffrn_reflns_limit_l_min -20
_diffrn_reflns_number 39600
_diffrn_reflns_theta_full 30.51
_diffrn_reflns_theta_max 30.51
_diffrn_reflns_theta_min 2.01
_exptl_absorpt_coefficient_mu 1.199
_exptl_absorpt_correction_T_max 0.7536
_exptl_absorpt_correction_T_min 0.6455
_exptl_crystal_density_diffrn 1.357
_exptl_crystal_density_method 'not measured'
_exptl_crystal_F_000 1496
_exptl_crystal_size_max 0.40
_exptl_crystal_size_mid 0.25
_exptl_crystal_size_min 0.25
_refine_diff_density_max 1.471
_refine_diff_density_min -1.046
_refine_diff_density_rms 0.092
_refine_ls_abs_structure_details 'Flack H D (1983), Acta Cryst. A39, 876-881'
_refine_ls_abs_structure_Flack 0.005(17)
_refine_ls_extinction_method none
_refine_ls_goodness_of_fit_ref 1.048
_refine_ls_hydrogen_treatment mixed
_refine_ls_matrix_type full
_refine_ls_number_parameters 307
_refine_ls_number_reflns 10343
_refine_ls_number_restraints 1
_refine_ls_restrained_S_all 1.048
_refine_ls_R_factor_all 0.0768
_refine_ls_R_factor_gt 0.0554
_refine_ls_shift/su_max 0.001
_refine_ls_shift/su_mean 0.000
_refine_ls_structure_factor_coef Fsqd
_refine_ls_weighting_details 'calc w=1/[\s^2^(Fo^2^)+(0.0776P)^2^+3.3223P] where P=(Fo^2^+2Fc^2^)/3'
_refine_ls_weighting_scheme calc
_refine_ls_wR_factor_gt 0.1415
_refine_ls_wR_factor_ref 0.1544
_reflns_number_gt 7932
_reflns_number_total 10343
_reflns_threshold_expression >2sigma(I)
_cod_data_source_file om200439q_si_002.cif
_cod_data_source_block bad
_cod_original_sg_symbol_H-M Pna2(1)
_cod_database_code 4064940

loop_
_symmetry_equiv_pos_as_xyz
'x, y, z'
'-x, -y, z+1/2'
'x+1/2, -y+1/2, z'
'-x+1/2, y+1/2, z+1/2'

loop_
_atom_site_label
_atom_site_type_symbol
_atom_site_fract_x
_atom_site_fract_y
_atom_site_fract_z
_atom_site_U_iso_or_equiv
_atom_site_adp_type
_atom_site_occupancy
_atom_site_symmetry_multiplicity
_atom_site_calc_flag
_atom_site_refinement_flags
Ni1 Ni 0.77129(4) 0.99933(2) 0.21510(4) 0.02579(11) Uani 1 1 d .
Cl1 Cl 0.76185(10) 1.09151(5) 0.29644(7) 0.0390(2) Uani 1 1 d .
Cl2 Cl 0.60953(9) 0.99746(5) 0.12658(6) 0.0337(2) Uani 1 1 d .
Cl3 Cl 0.94755(9) 1.00584(5) 0.13922(7) 0.0338(2) Uani 1 1 d .
Cl4 Cl 1.22498(15) 0.87885(12) 0.07224(15) 0.0927(7) Uani 1 1 d .
Cl5 Cl 1.46377(14) 0.82957(7) 0.02918(13) 0.0710(5) Uani 1 1 d .
Cl6 Cl 0.3033(2) 0.82735(13) 0.4943(2) 0.1341(13) Uani 1 1 d .
Cl7 Cl 0.09803(16) 0.79435(8) 0.59981(10) 0.0656(4) Uani 1 1 d .
P1 P 1.15719(8) 1.09542(4) 0.30682(7) 0.02412(18) Uani 1 1 d .
H10D H 1.0841 1.0894 0.2693 0.029 Uiso 1 1 calc R
P2 P 0.78640(8) 0.90220(4) 0.29822(6) 0.02225(17) Uani 1 1 d .
N1 N 1.1540(4) 1.0323(2) 0.3701(2) 0.0406(9) Uani 1 1 d .
N2 N 0.8961(3) 0.90818(16) 0.3717(2) 0.0333(8) Uani 1 1 d .
C1 C 1.2896(4) 1.0915(2) 0.2357(3) 0.0393(10) Uani 1 1 d .
C2 C 1.2860(5) 1.0256(5) 0.1956(7) 0.106(4) Uani 1 1 d .
H2A H 1.3556 1.0211 0.1567 0.160 Uiso 1 1 calc R
H2B H 1.2089 1.0206 0.1643 0.160 Uiso 1 1 calc R
H2C H 1.2913 0.9914 0.2392 0.160 Uiso 1 1 calc R
C3 C 1.2782(10) 1.1499(7) 0.1732(7) 0.141(5) Uani 1 1 d .
H3A H 1.3479 1.1493 0.1340 0.211 Uiso 1 1 calc R
H3B H 1.2781 1.1916 0.2046 0.211 Uiso 1 1 calc R
H3C H 1.2013 1.1458 0.1413 0.211 Uiso 1 1 calc R
C4 C 1.4104(4) 1.1004(3) 0.2822(5) 0.073(2) Uani 1 1 d .
H4A H 1.4786 1.0980 0.2419 0.109 Uiso 1 1 calc R
H4B H 1.4195 1.0655 0.3245 0.109 Uiso 1 1 calc R
H4C H 1.4112 1.1436 0.3102 0.109 Uiso 1 1 calc R
C5 C 1.1281(4) 1.1729(2) 0.3629(3) 0.0431(11) Uani 1 1 d .
C6 C 1.2393(4) 1.2029(2) 0.4067(4) 0.0448(12) Uani 1 1 d .
H6A H 1.2151 1.2440 0.4348 0.067 Uiso 1 1 calc R
H6B H 1.3032 1.2123 0.3648 0.067 Uiso 1 1 calc R
H6C H 1.2712 1.1717 0.4486 0.067 Uiso 1 1 calc R
C7 C 1.0708(10) 1.2208(3) 0.3015(7) 0.114(4) Uani 1 1 d .
H7A H 1.0543 1.2628 0.3303 0.170 Uiso 1 1 calc R
H7B H 0.9935 1.2025 0.2801 0.170 Uiso 1 1 calc R
H7C H 1.1273 1.2284 0.2543 0.170 Uiso 1 1 calc R
C8 C 1.0321(6) 1.1545(4) 0.4350(5) 0.084(3) Uani 1 1 d .
H8A H 1.0122 1.1941 0.4678 0.127 Uiso 1 1 calc R
H8B H 1.0680 1.1210 0.4723 0.127 Uiso 1 1 calc R
H8C H 0.9569 1.1369 0.4093 0.127 Uiso 1 1 calc R
C9 C 0.8229(4) 0.82865(18) 0.2300(3) 0.0299(8) Uani 1 1 d .
C10 C 0.7593(5) 0.8381(3) 0.1454(4) 0.0506(12) Uani 1 1 d .
H10A H 0.7771 0.8003 0.1087 0.076 Uiso 1 1 calc R
H10B H 0.7894 0.8787 0.1187 0.076 Uiso 1 1 calc R
H10C H 0.6703 0.8415 0.1541 0.076 Uiso 1 1 calc R
C11 C 0.7932(6) 0.7610(2) 0.2655(4) 0.0530(13) Uani 1 1 d .
H11A H 0.8163 0.7270 0.2244 0.080 Uiso 1 1 calc R
H11B H 0.7049 0.7581 0.2771 0.080 Uiso 1 1 calc R
H11C H 0.8393 0.7541 0.3179 0.080 Uiso 1 1 calc R
C12 C 0.9634(5) 0.8309(2) 0.2134(4) 0.0509(12) Uani 1 1 d .
H12A H 0.9871 0.7934 0.1779 0.076 Uiso 1 1 calc R
H12B H 1.0075 0.8285 0.2672 0.076 Uiso 1 1 calc R
H12C H 0.9844 0.8722 0.1846 0.076 Uiso 1 1 calc R
C13 C 0.6392(4) 0.88954(19) 0.3576(3) 0.0310(8) Uani 1 1 d .
C14 C 0.5338(4) 0.8765(3) 0.2948(4) 0.0559(14) Uani 1 1 d .
H14A H 0.4569 0.8699 0.3260 0.084 Uiso 1 1 calc R
H14B H 0.5523 0.8368 0.2617 0.084 Uiso 1 1 calc R
H14C H 0.5251 0.9144 0.2569 0.084 Uiso 1 1 calc R
C15 C 0.6171(6) 0.9538(3) 0.4050(4) 0.0676(18) Uani 1 1 d .
H15A H 0.5408 0.9504 0.4376 0.101 Uiso 1 1 calc R
H15B H 0.6103 0.9902 0.3645 0.101 Uiso 1 1 calc R
H15C H 0.6861 0.9622 0.4433 0.101 Uiso 1 1 calc R
C16 C 0.6365(5) 0.8341(3) 0.4215(4) 0.0519(13) Uani 1 1 d .
H16A H 0.5553 0.8324 0.4483 0.078 Uiso 1 1 calc R
H16B H 0.6994 0.8420 0.4647 0.078 Uiso 1 1 calc R
H16C H 0.6530 0.7921 0.3931 0.078 Uiso 1 1 calc R
C17 C 1.2371(4) 1.0244(3) 0.4424(3) 0.0406(10) Uani 1 1 d .
H17A H 1.2186 0.9828 0.4714 0.061 Uiso 1 1 calc R
H17B H 1.2258 1.0613 0.4816 0.061 Uiso 1 1 calc R
H17C H 1.3224 1.0237 0.4225 0.061 Uiso 1 1 calc R
C18 C 1.0831(5) 0.9708(3) 0.3450(3) 0.0478(12) Uani 1 1 d .
H18A H 1.0718 0.9699 0.2830 0.057 Uiso 1 1 calc R
H18B H 1.1299 0.9310 0.3617 0.057 Uiso 1 1 calc R
C19 C 0.9626(5) 0.9709(2) 0.3870(4) 0.0500(13) Uani 1 1 d .
H19A H 0.9129 1.0083 0.3655 0.060 Uiso 1 1 calc R
H19B H 0.9741 0.9772 0.4484 0.060 Uiso 1 1 calc R
C20 C 0.9365(4) 0.8559(2) 0.4286(3) 0.0402(10) Uani 1 1 d .
H20A H 1.0020 0.8726 0.4652 0.060 Uiso 1 1 calc R
H20B H 0.9676 0.8185 0.3955 0.060 Uiso 1 1 calc R
H20C H 0.8670 0.8412 0.4632 0.060 Uiso 1 1 calc R
C21 C 1.3613(5) 0.8958(2) 0.0191(4) 0.0470(11) Uani 1 1 d .
H21A H 1.3991 0.9363 0.0427 0.056 Uiso 1 1 calc R
H21B H 1.3436 0.9037 -0.0413 0.056 Uiso 1 1 calc R
C22 C 0.2199(5) 0.8496(3) 0.5843(4) 0.0575(15) Uani 1 1 d .
H22A H 0.1874 0.8949 0.5775 0.069 Uiso 1 1 calc R
H22B H 0.2747 0.8490 0.6342 0.069 Uiso 1 1 calc R

loop_
_atom_site_aniso_label
_atom_site_aniso_U_11
_atom_site_aniso_U_22
_atom_site_aniso_U_33
_atom_site_aniso_U_23
_atom_site_aniso_U_13
_atom_site_aniso_U_12
Ni1 0.0247(2) 0.02553(19) 0.0272(2) 0.00602(18) -0.0007(2) -0.00097(17)
Cl1 0.0450(5) 0.0366(5) 0.0353(6) -0.0028(5) -0.0022(5) 0.0010(4)
Cl2 0.0232(4) 0.0437(5) 0.0343(5) 0.0005(4) -0.0027(4) 0.0011(4)
Cl3 0.0256(4) 0.0457(5) 0.0300(5) 0.0039(4) -0.0004(4) -0.0049(4)
Cl4 0.0494(9) 0.1315(17) 0.0973(15) -0.0497(13) 0.0117(9) -0.0076(9)
Cl5 0.0561(8) 0.0579(8) 0.0990(13) -0.0281(8) -0.0238(8) 0.0116(6)
Cl6 0.0924(14) 0.1231(18) 0.187(3) -0.1075(19) 0.0822(17) -0.0426(13)
Cl7 0.0692(10) 0.0773(9) 0.0504(8) 0.0114(7) 0.0010(7) -0.0014(7)
P1 0.0206(4) 0.0277(4) 0.0241(4) -0.0026(4) -0.0019(4) -0.0038(3)
P2 0.0196(4) 0.0227(3) 0.0245(5) 0.0042(4) -0.0011(4) -0.0025(3)
N1 0.041(2) 0.053(2) 0.0275(19) 0.0152(16) -0.0182(16) -0.0248(17)
N2 0.0349(17) 0.0299(15) 0.0353(19) 0.0105(14) -0.0131(15) -0.0071(13)
C1 0.031(2) 0.053(3) 0.034(2) -0.0056(19) 0.0098(17) -0.0015(18)
C2 0.034(3) 0.135(6) 0.150(9) -0.107(7) 0.031(4) -0.023(3)
C3 0.136(9) 0.187(11) 0.099(7) 0.088(7) 0.075(7) 0.043(8)
C4 0.027(2) 0.095(4) 0.098(5) -0.059(4) 0.020(3) -0.017(3)
C5 0.029(2) 0.045(2) 0.055(3) -0.023(2) -0.010(2) 0.0091(17)
C6 0.031(2) 0.047(3) 0.056(3) -0.021(2) 0.001(2) -0.0066(19)
C7 0.155(8) 0.056(4) 0.130(7) -0.032(5) -0.069(7) 0.057(5)
C8 0.042(3) 0.109(5) 0.102(5) -0.069(5) 0.031(3) -0.026(3)
C9 0.033(2) 0.0251(16) 0.032(2) 0.0007(15) -0.0032(16) 0.0037(14)
C10 0.061(3) 0.050(3) 0.041(3) -0.013(2) -0.009(2) 0.012(2)
C11 0.068(3) 0.027(2) 0.064(3) 0.004(2) 0.004(3) -0.001(2)
C12 0.051(3) 0.040(2) 0.061(3) -0.006(2) 0.017(3) 0.0091(19)
C13 0.0265(18) 0.0326(18) 0.034(2) 0.0108(16) 0.0068(16) -0.0003(14)
C14 0.027(2) 0.078(3) 0.063(4) 0.016(3) 0.004(2) -0.004(2)
C15 0.071(4) 0.050(3) 0.081(5) -0.006(3) 0.045(3) -0.008(3)
C16 0.046(3) 0.050(3) 0.059(3) 0.019(2) 0.023(3) 0.002(2)
C17 0.032(2) 0.055(3) 0.035(3) 0.011(2) -0.0151(19) -0.0097(19)
C18 0.056(3) 0.052(3) 0.035(3) 0.001(2) -0.003(2) -0.013(2)
C19 0.045(3) 0.044(2) 0.061(3) 0.007(2) -0.022(2) -0.007(2)
C20 0.037(2) 0.047(2) 0.037(2) 0.018(2) -0.0118(19) -0.0057(19)
C21 0.052(3) 0.038(2) 0.051(3) -0.003(2) -0.010(2) 0.007(2)
C22 0.057(3) 0.051(3) 0.064(4) -0.026(3) 0.006(3) 0.005(2)

loop_
_atom_type_symbol
_atom_type_description
_atom_type_scat_dispersion_real
_atom_type_scat_dispersion_imag
_atom_type_scat_source
C C 0.0033 0.0016 'International Tables Vol C Tables 4.2.6.8 and 6.1.1.4'
H H 0.0000 0.0000 'International Tables Vol C Tables 4.2.6.8 and 6.1.1.4'
N N 0.0061 0.0033 'International Tables Vol C Tables 4.2.6.8 and 6.1.1.4'
P P 0.1023 0.0942 'International Tables Vol C Tables 4.2.6.8 and 6.1.1.4'
Cl Cl 0.1484 0.1585 'International Tables Vol C Tables 4.2.6.8 and 6.1.1.4'
Ni Ni 0.3393 1.1124 'International Tables Vol C Tables 4.2.6.8 and 6.1.1.4'

loop_
_geom_angle_atom_site_label_1
_geom_angle_atom_site_label_2
_geom_angle_atom_site_label_3
_geom_angle
Cl2 Ni1 Cl3 109.37(4)
Cl2 Ni1 Cl1 109.41(4)
Cl3 Ni1 Cl1 106.95(4)
Cl2 Ni1 P2 112.72(4)
Cl3 Ni1 P2 106.50(4)
Cl1 Ni1 P2 111.66(4)
N1 P1 C5 111.8(2)
N1 P1 C1 111.3(2)
C5 P1 C1 118.2(2)
N2 P2 C13 105.6(2)
N2 P2 C9 107.87(18)
C13 P2 C9 111.14(18)
N2 P2 Ni1 112.10(12)
C13 P2 Ni1 109.44(12)
C9 P2 Ni1 110.55(13)
C17 N1 C18 115.3(4)
C17 N1 P1 123.7(3)
C18 N1 P1 119.7(3)
C20 N2 C19 112.0(3)
C20 N2 P2 126.3(3)
C19 N2 P2 121.6(3)
C2 C1 C4 109.8(5)
C2 C1 C3 114.4(8)
C4 C1 C3 106.8(7)
C2 C1 P1 106.5(4)
C4 C1 P1 112.2(4)
C3 C1 P1 107.3(4)
C7 C5 C6 111.4(5)
C7 C5 C8 110.0(6)
C6 C5 C8 106.7(5)
C7 C5 P1 108.0(4)
C6 C5 P1 115.2(3)
C8 C5 P1 105.2(4)
C11 C9 C10 110.1(4)
C11 C9 C12 107.4(4)
C10 C9 C12 107.2(4)
C11 C9 P2 117.1(3)
C10 C9 P2 108.1(3)
C12 C9 P2 106.4(3)
C16 C13 C15 107.5(4)
C16 C13 C14 106.9(4)
C15 C13 C14 110.3(5)
C16 C13 P2 117.0(3)
C15 C13 P2 105.4(3)
C14 C13 P2 109.6(3)
C19 C18 N1 109.5(4)
C18 C19 N2 111.2(5)
Cl4 C21 Cl5 110.3(3)
Cl6 C22 Cl7 110.1(3)

loop_
_geom_bond_atom_site_label_1
_geom_bond_atom_site_label_2
_geom_bond_distance
Ni1 Cl2 2.2504(11)
Ni1 Cl3 2.2669(11)
Ni1 Cl1 2.2700(12)
Ni1 P2 2.3721(10)
Cl4 C21 1.739(6)
Cl5 C21 1.751(5)
Cl6 C22 1.748(6)
Cl7 C22 1.751(6)
P1 N1 1.624(4)
P1 C5 1.830(4)
P1 C1 1.831(4)
P2 N2 1.672(4)
P2 C13 1.875(4)
P2 C9 1.883(4)
N1 C17 1.469(5)
N1 C18 1.516(6)
N2 C20 1.458(5)
N2 C19 1.481(6)
C1 C2 1.478(8)
C1 C4 1.518(7)
C1 C3 1.548(10)
C5 C7 1.508(9)
C5 C6 1.521(6)
C5 C8 1.592(9)
C9 C11 1.516(6)
C9 C10 1.521(7)
C9 C12 1.551(7)
C13 C16 1.511(6)
C13 C15 1.521(7)
C13 C14 1.541(7)
C18 C19 1.470(8)
